data_7110776
loop_
_publ_author_name
'Xu, Yan'
'Zhang, Kou-Lin'
'Zhang, Yong'
'You, Xiao-Zeng'
'Xu, Ji-Qing'

_publ_section_title
;
 Keggin unit supported transition metal complexes: hydrothermal synthesis
 and characterization of
 [Ni(2,2&#x2032;-bipy)3]1.5[PW12O40Ni(2,2&#x2032;-bipy)2(H2O)]&#x00B7;0.5H2O
 and
 [Co(1,10&#x2032;-phen)3]1.5[PMo12O40Co(1,10&#x2032;-phen)2(H2O)]&#x00B7;0.5H2O
;
_journal_issue 2
_journal_name_full 'Chemical Communications'
_journal_page_first 153
_journal_paper_doi 10.1039/a908527k
_journal_year 2000
_chemical_formula_sum 'C65 H68 N13 Ni2.5 O41.5 P W12'
_chemical_formula_weight 4079.27
_chemical_name_systematic
; 
 ? 
;
_space_group_IT_number 15
_symmetry_cell_setting monoclinic
_symmetry_space_group_name_Hall '-C 2yc'
_symmetry_space_group_name_H-M 'C 1 2/c 1'
_atom_sites_solution_hydrogens geom
_atom_sites_solution_primary direct
_atom_sites_solution_secondary difmap
_audit_creation_method SHELXL
_cell_angle_alpha 90.00
_cell_angle_beta 90.21(3)
_cell_angle_gamma 90.00
_cell_formula_units_Z 8
_cell_length_a 46.768(9)
_cell_length_b 14.340(3)
_cell_length_c 25.945(5)
_cell_measurement_reflns_used 40
_cell_measurement_temperature 293(2)
_cell_measurement_theta_max 5.62
_cell_measurement_theta_min 1.53
_cell_volume 17400(6)
_computing_structure_refinement 'SHELXL-93 (Sheldrick, 1993)'
_computing_structure_solution 'SHELXS-86 (Sheldrick, 1990)'
_diffrn_ambient_temperature 293(2)
_diffrn_measurement_device 'Siemens P4'
_diffrn_measurement_method '2\q/\w scans'
_diffrn_radiation_monochromator graphite
_diffrn_radiation_source 'fine-focus sealed tube'
_diffrn_radiation_type MoK\a
_diffrn_radiation_wavelength 0.71073
_diffrn_reflns_av_R_equivalents 0.0305
_diffrn_reflns_av_sigmaI/netI 0.0900
_diffrn_reflns_limit_h_max 51
_diffrn_reflns_limit_h_min -1
_diffrn_reflns_limit_k_max 15
_diffrn_reflns_limit_k_min -1
_diffrn_reflns_limit_l_max 28
_diffrn_reflns_limit_l_min -28
_diffrn_reflns_number 14314
_diffrn_reflns_theta_max 23.02
_diffrn_reflns_theta_min 1.57
_diffrn_standards_interval_count 97
_diffrn_standards_number 3
_exptl_absorpt_coefficient_mu 16.434
_exptl_absorpt_correction_T_max 0.0729
_exptl_absorpt_correction_T_min 0.0239
_exptl_absorpt_correction_type empirical
_exptl_crystal_colour black
_exptl_crystal_density_diffrn 3.114
_exptl_crystal_description block
_exptl_crystal_F_000 14832
_exptl_crystal_size_max 0.38
_exptl_crystal_size_mid 0.21
_exptl_crystal_size_min 0.20
_refine_diff_density_max 3.900
_refine_diff_density_min -4.060
_refine_diff_density_rms 0.501
_refine_ls_extinction_method none
_refine_ls_goodness_of_fit_all 1.033
_refine_ls_goodness_of_fit_obs 1.216
_refine_ls_hydrogen_treatment 'riding model'
_refine_ls_matrix_type full
_refine_ls_number_parameters 891
_refine_ls_number_reflns 12113
_refine_ls_number_restraints 421
_refine_ls_restrained_S_all 1.034
_refine_ls_restrained_S_obs 1.190
_refine_ls_R_factor_all 0.1067
_refine_ls_R_factor_obs 0.0732
_refine_ls_shift/esd_max -0.650
_refine_ls_shift/esd_mean 0.020
_refine_ls_structure_factor_coef Fsqd
_refine_ls_weighting_details 'w=1/[\s^2^(Fo^2^)+(0.1100P)^2^+0.0000P] where P=(Fo^2^+2Fc^2^)/3'
_refine_ls_weighting_scheme calc
_refine_ls_wR_factor_all 0.1984
_refine_ls_wR_factor_obs 0.1827
_reflns_number_observed 7834
_reflns_number_total 12121
_reflns_observed_criterion >2sigma(I)
_cod_data_source_file a908527ksup1.cif
_cod_data_source_block f068
_cod_depositor_comments
;
The following automatic conversions were performed:

'_symmetry_cell_setting' value 'Monoclinic' changed to 'monoclinic'
according to /home/saulius/struct/CIF-dictionaries/cif_core.dic
dictionary named 'cif_core.dic' version 2.4.2 from 2011-04-26.

Automatic conversion script
Id: cif_fix_values 1891 2012-01-12 08:04:46Z andrius 

The following automatic conversions were performed:

'_refine_ls_weighting_scheme' value 'calc
w=1/[\s^2^(Fo^2^)+(0.1100P)^2^+0.0000P] where P=(Fo^2^+2Fc^2^)/3' was
changed to 'calc'. New tag '_refine_ls_weighting_details' was
created. The value of the new tag was set to
'w=1/[\s^2^(Fo^2^)+(0.1100P)^2^+0.0000P] where P=(Fo^2^+2Fc^2^)/3'.

Automatic conversion script
Id: cif_fix_values 3143 2015-03-26 13:38:13Z robertas 
;
_cod_original_cell_volume 17400.0(61)
_cod_original_sg_symbol_H-M C2/c
_cod_original_formula_sum 'C65 H68 N13 Ni2.50 O41.50 P W12'
_cod_database_code 7110776

loop_
_symmetry_equiv_pos_as_xyz
'x, y, z'
'-x, y, -z+1/2'
'x+1/2, y+1/2, z'
'-x+1/2, y+1/2, -z+1/2'
'-x, -y, -z'
'x, -y, z-1/2'
'-x+1/2, -y+1/2, -z'
'x+1/2, -y+1/2, z-1/2'

loop_
_atom_site_aniso_label
_atom_site_aniso_U_11
_atom_site_aniso_U_22
_atom_site_aniso_U_33
_atom_site_aniso_U_23
_atom_site_aniso_U_13
_atom_site_aniso_U_12
W1 0.0249(2) 0.0378(2) 0.0235(2) -0.00053(15) 0.00844(13) 0.0014(2)
W2 0.0309(2) 0.0334(2) 0.0266(2) -0.0040(2) 0.00741(14) 0.0016(2)
W3 0.0218(2) 0.0348(2) 0.0253(2) 0.00306(15) 0.00263(13) 0.00298(15)
W4 0.0332(2) 0.0411(2) 0.0233(2) 0.0018(2) 0.00949(14) 0.0013(2)
W5 0.0224(2) 0.0371(2) 0.0294(2) -0.0045(2) 0.00305(14) 0.0054(2)
W6 0.0335(2) 0.0388(2) 0.0343(2) -0.0040(2) -0.0003(2) -0.0003(2)
W7 0.0234(2) 0.0402(2) 0.0292(2) -0.0048(2) -0.00119(14) 0.0005(2)
W8 0.0243(2) 0.0338(2) 0.0276(2) 0.00102(15) 0.00665(14) -0.00263(15)
W9 0.0217(2) 0.0440(2) 0.0314(2) 0.0003(2) 0.00949(14) 0.0076(2)
W10 0.0305(2) 0.0408(2) 0.0285(2) 0.0027(2) -0.00281(15) 0.0035(2)
W11 0.0231(2) 0.0419(2) 0.0384(2) 0.0044(2) 0.00077(15) -0.0039(2)
W12 0.0356(2) 0.0396(2) 0.0361(2) 0.0053(2) 0.0032(2) -0.0032(2)
P 0.0125(8) 0.0164(9) 0.0141(8) 0.0056(8) -0.0009(7) 0.0041(7)
O1 0.038(3) 0.055(3) 0.022(3) 0.007(3) -0.001(2) 0.002(3)
O2 0.026(2) 0.027(2) 0.024(2) 0.0022(13) 0.0043(13) 0.0055(13)
O3 0.032(2) 0.035(2) 0.029(2) 0.0112(13) -0.0016(13) 0.0057(13)
O4 0.027(2) 0.033(2) 0.029(2) 0.0013(13) 0.0055(13) 0.0019(13)
O5 0.025(2) 0.023(2) 0.022(2) -0.0051(13) -0.0064(13) -0.0024(13)
O6 0.034(2) 0.032(2) 0.025(2) -0.003(2) 0.013(2) 0.002(2)
O7 0.026(2) 0.030(2) 0.023(2) 0.0011(13) 0.0025(13) -0.0034(13)
O8 0.033(2) 0.034(2) 0.036(2) -0.0012(13) 0.0081(13) -0.0076(13)
O9 0.0191(15) 0.021(2) 0.0181(15) -0.0007(13) -0.0001(12) -0.0032(13)
O10 0.019(2) 0.030(2) 0.029(2) -0.0010(13) -0.0037(13) 0.0029(13)
O11 0.0201(15) 0.030(2) 0.0204(15) 0.0003(13) 0.0051(12) -0.0036(13)
O12 0.039(2) 0.033(2) 0.035(2) -0.004(2) 0.010(2) 0.004(2)
O13 0.0169(15) 0.019(2) 0.0232(15) -0.0003(13) 0.0028(12) -0.0004(13)
O14 0.024(2) 0.027(2) 0.023(2) 0.0079(13) 0.0024(13) -0.0046(13)
O15 0.031(2) 0.030(2) 0.025(2) -0.0029(13) 0.0085(13) 0.0030(13)
O16 0.0210(15) 0.022(2) 0.027(2) 0.0076(13) 0.0060(13) 0.0056(13)
O17 0.038(2) 0.040(2) 0.028(2) 0.011(2) 0.003(2) 0.008(2)
O18 0.022(2) 0.024(2) 0.026(2) -0.0048(13) -0.0018(13) -0.0023(13)
O19 0.027(2) 0.029(2) 0.026(2) 0.0019(13) 0.0026(13) -0.0006(13)
O20 0.0441(14) 0.0517(14) 0.0471(14) 0.0101(12) 0.0069(11) 0.0139(12)
O21 0.026(2) 0.032(2) 0.029(2) -0.008(2) -0.006(2) 0.004(2)
O22 0.026(2) 0.032(2) 0.024(2) -0.0052(13) 0.0014(13) -0.0006(13)
O23 0.029(2) 0.045(3) 0.035(2) -0.002(2) 0.005(2) 0.004(2)
O24 0.025(2) 0.023(2) 0.025(2) 0.0016(13) 0.0054(13) -0.0089(13)
O25 0.035(2) 0.040(2) 0.026(2) 0.001(2) -0.007(2) -0.002(2)
O26 0.029(2) 0.038(2) 0.033(2) -0.0020(13) 0.0049(13) 0.0060(13)
O27 0.029(2) 0.035(2) 0.028(2) 0.0041(13) 0.0022(13) -0.0004(13)
O28 0.039(2) 0.043(3) 0.026(2) 0.000(2) 0.007(2) -0.003(2)
O29 0.035(2) 0.038(2) 0.037(2) 0.0011(14) 0.0045(13) 0.0019(14)
O30 0.029(2) 0.035(2) 0.0197(15) -0.0066(13) 0.0064(13) -0.0001(13)
O31 0.0189(15) 0.0181(15) 0.0157(15) -0.0003(12) -0.0016(12) 0.0070(13)
O32 0.026(2) 0.027(2) 0.029(2) -0.004(2) -0.007(2) 0.000(2)
O33 0.049(3) 0.047(3) 0.034(2) 0.008(2) 0.008(2) 0.009(2)
O34 0.038(2) 0.040(2) 0.034(2) -0.0001(14) -0.0011(13) 0.0010(14)
O35 0.028(2) 0.024(2) 0.027(2) 0.0004(13) 0.0036(13) 0.0018(13)
O36 0.035(2) 0.035(2) 0.038(2) -0.0008(14) 0.0038(13) 0.0048(14)
O37 0.026(2) 0.037(2) 0.029(2) 0.0048(13) 0.0044(13) 0.0002(13)
O38 0.026(2) 0.029(2) 0.024(2) 0.0040(13) 0.0009(13) -0.0002(13)
O39 0.027(2) 0.019(2) 0.027(2) 0.0060(13) 0.0047(13) 0.0033(13)
O40 0.028(2) 0.028(2) 0.024(2) -0.0003(13) 0.0015(13) -0.0024(13)
O1W 0.027(3) 0.050(4) 0.056(4) 0.011(3) 0.014(3) 0.009(3)
O2W 0.154(2) 0.154(2) 0.154(2) 0.0007(15) -0.0052(15) 0.0036(15)
Ni1 0.0221(7) 0.0297(8) 0.0531(9) 0.000 0.0073(7) 0.000
Ni2 0.0236(5) 0.0369(6) 0.0229(5) 0.0022(5) -0.0008(4) -0.0003(5)
Ni3 0.0321(5) 0.0296(5) 0.0224(5) 0.0023(5) 0.0030(4) 0.0011(5)
N1 0.061(2) 0.062(2) 0.067(2) -0.0112(14) 0.0093(14) 0.0001(14)
N2 0.028(2) 0.029(2) 0.029(2) -0.0001(13) 0.0008(13) 0.0025(13)
N3 0.035(2) 0.041(2) 0.035(2) -0.0016(14) -0.0014(13) 0.0013(14)
N4 0.031(2) 0.033(2) 0.034(2) 0.0008(13) 0.0067(13) -0.0007(13)
N5 0.030(2) 0.031(2) 0.031(2) 0.0022(13) -0.0013(13) -0.0013(13)
N6 0.030(2) 0.031(2) 0.028(2) 0.0020(13) 0.0030(13) -0.0004(13)
N7 0.030(2) 0.032(2) 0.028(2) -0.0019(13) -0.0009(13) -0.0046(13)
N8 0.044(2) 0.048(2) 0.041(2) 0.0006(14) -0.0008(14) 0.0000(14)
N9 0.038(2) 0.040(2) 0.042(2) 0.0002(14) 0.0054(13) 0.0008(14)
N10 0.046(2) 0.041(2) 0.044(2) 0.0008(14) -0.0050(14) 0.0029(14)
N11 0.026(2) 0.022(2) 0.024(2) 0.0019(13) -0.0007(13) 0.0025(13)
N12 0.044(2) 0.041(2) 0.037(2) 0.0078(14) 0.0001(14) 0.0033(14)
N13 0.045(2) 0.047(2) 0.049(2) 0.0050(14) -0.0009(14) 0.0019(14)

loop_
_atom_site_label
_atom_site_type_symbol
_atom_site_fract_x
_atom_site_fract_y
_atom_site_fract_z
_atom_site_U_iso_or_equiv
_atom_site_thermal_displace_type
_atom_site_occupancy
_atom_site_calc_flag
_atom_site_refinement_flags
W1 W 0.147311(7) 0.79771(2) 0.327448(12) 0.02870(9) Uani 1 d .
W2 W 0.119300(7) 0.98029(2) 0.536463(12) 0.03030(9) Uani 1 d .
W3 W 0.086191(7) 0.91804(2) 0.354997(12) 0.02729(9) Uani 1 d .
W4 W 0.088847(7) 0.77837(3) 0.578880(12) 0.03251(10) Uani 1 d .
W5 W 0.183710(7) 0.66145(2) 0.428702(12) 0.02963(9) Uani 1 d .
W6 W 0.114828(8) 0.57918(3) 0.374491(14) 0.03552(10) Uani 1 d .
W7 W 0.185690(7) 0.85267(3) 0.506361(13) 0.03093(10) Uani 1 d .
W8 W 0.149510(7) 0.99065(2) 0.405321(12) 0.02856(9) Uani 1 d .
W9 W 0.056159(7) 0.90464(3) 0.485680(13) 0.03231(10) Uani 1 d .
W10 W 0.154648(7) 0.64976(3) 0.547852(13) 0.03326(10) Uani 1 d .
W11 W 0.053591(7) 0.69859(3) 0.399808(14) 0.03445(10) Uani 1 d .
W12 W 0.086111(8) 0.57080(3) 0.493104(14) 0.03712(11) Uani 1 d D
P P 0.11875(4) 0.78150(13) 0.45340(7) 0.0143(5) Uani 1 d U
O1 O 0.16353(12) 0.5795(4) 0.5971(2) 0.038(2) Uani 1 d U
O2 O 0.05630(10) 0.8397(4) 0.5512(2) 0.0255(9) Uani 1 d U
O3 O 0.12333(11) 0.5878(4) 0.5169(2) 0.0320(9) Uani 1 d U
O4 O 0.07744(11) 0.6707(4) 0.5405(2) 0.0296(9) Uani 1 d U
O5 O 0.07626(10) 0.6115(3) 0.3604(2) 0.0231(9) Uani 1 d U
O6 O 0.16330(11) 0.7822(4) 0.2684(2) 0.0306(13) Uani 1 d U
O7 O 0.11279(10) 0.8596(4) 0.3070(2) 0.0260(9) Uani 1 d U
O8 O 0.11519(11) 1.0115(4) 0.3701(2) 0.0344(9) Uani 1 d U
O9 O 0.06811(10) 0.7990(3) 0.3595(2) 0.0195(9) Uani 1 d U
O10 O 0.10058(10) 0.6947(4) 0.4371(2) 0.0263(9) Uani 1 d U
O11 O 0.12374(10) 0.8456(4) 0.4082(2) 0.0235(9) Uani 1 d U
O12 O 0.12642(12) 1.0786(4) 0.5701(2) 0.0355(14) Uani 1 d U
O13 O 0.20297(10) 0.7625(3) 0.4614(2) 0.0199(9) Uani 1 d U
O14 O 0.10338(10) 0.8362(3) 0.4971(2) 0.0248(9) Uani 1 d U
O15 O 0.10493(11) 0.8982(4) 0.5893(2) 0.0286(9) Uani 1 d U
O16 O 0.14777(10) 0.7494(3) 0.4747(2) 0.0232(9) Uani 1 d U
O17 O 0.02027(12) 0.6824(4) 0.3756(2) 0.0354(14) Uani 1 d U
O18 O 0.10101(10) 0.5122(3) 0.4338(2) 0.0239(9) Uani 1 d U
O19 O 0.13042(11) 1.0145(4) 0.4696(2) 0.0275(9) Uani 1 d U
O20 O 0.02312(13) 0.9541(4) 0.4855(2) 0.0476(8) Uani 1 d U
O21 O 0.21492(11) 0.9061(4) 0.5302(2) 0.0290(13) Uani 1 d U
O22 O 0.18036(10) 0.7526(4) 0.5549(2) 0.0272(9) Uani 1 d U
O23 O 0.06398(11) 0.9760(4) 0.3144(2) 0.0367(14) Uani 1 d U
O24 O 0.05300(10) 0.6076(3) 0.4532(2) 0.0243(9) Uani 1 d U
O25 O 0.12017(11) 0.4885(4) 0.3317(2) 0.0336(13) Uani 1 d U
O26 O 0.17891(11) 0.6045(4) 0.4932(2) 0.0331(9) Uani 1 d U
O27 O 0.15569(11) 0.9208(4) 0.5407(2) 0.0307(9) Uani 1 d U
O28 O 0.16511(12) 1.0944(4) 0.3948(2) 0.0360(14) Uani 1 d U
O29 O 0.07300(10) 0.4730(2) 0.5280(2) 0.0364(10) Uani 1 d DU
O30 O 0.07974(11) 0.9985(4) 0.5181(2) 0.0280(9) Uani 1 d U
O31 O 0.07019(10) 0.9452(3) 0.4203(2) 0.0176(9) Uani 1 d U
O32 O 0.21138(11) 0.6004(4) 0.4033(2) 0.0275(13) Uani 1 d U
O33 O 0.07804(13) 0.7557(4) 0.6400(2) 0.0435(15) Uani 1 d U
O34 O 0.15067(12) 0.5953(4) 0.4045(2) 0.0373(10) Uani 1 d U
O35 O 0.17356(11) 0.7425(3) 0.3732(2) 0.0265(9) Uani 1 d U
O36 O 0.17666(11) 0.9311(4) 0.4474(2) 0.0359(10) Uani 1 d U
O37 O 0.04719(11) 0.7865(4) 0.4515(2) 0.0307(9) Uani 1 d U
O38 O 0.12591(10) 0.6882(4) 0.3343(2) 0.0263(9) Uani 1 d U
O39 O 0.12663(10) 0.7303(3) 0.5808(2) 0.0244(9) Uani 1 d U
O40 O 0.16187(10) 0.9216(4) 0.3469(2) 0.0262(9) Uani 1 d U
C1 C -0.0168(2) 1.3407(4) 0.3260(3) 0.089(4) Uiso 1 d D
H1A H -0.0352(2) 1.3321(4) 0.3128(3) 0.107 Uiso 1 calc R
C2 C -0.01285(14) 1.4089(6) 0.3631(3) 0.250(13) Uiso 1 d D
H2A H -0.02782(14) 1.4444(6) 0.3762(3) 0.300 Uiso 1 calc R
C3 C 0.01528(11) 1.4201(9) 0.3793(4) 0.253(14) Uiso 1 d D
H3A H 0.01920(11) 1.4541(9) 0.4090(4) 0.303 Uiso 1 calc R
C4 C 0.0378(2) 1.3808(5) 0.3515(3) 0.099(5) Uiso 1 d D
H4A H 0.0562(2) 1.4034(5) 0.3562(3) 0.119 Uiso 1 calc R
C5 C 0.03303(12) 1.3085(5) 0.3169(3) 0.057(3) Uiso 1 d D
C6 C 0.0541(2) 1.2532(6) 0.2920(3) 0.041(2) Uiso 1 d .
C7 C 0.0836(2) 1.2587(7) 0.3094(4) 0.056(3) Uiso 1 d .
H7A H 0.0893(2) 1.2958(7) 0.3369(4) 0.068 Uiso 1 calc R
C8 C 0.1028(3) 1.2032(8) 0.2813(4) 0.067(3) Uiso 1 d .
H8A H 0.1223(3) 1.2108(8) 0.2866(4) 0.081 Uiso 1 calc R
C9 C 0.0938(2) 1.1409(7) 0.2476(3) 0.046(2) Uiso 1 d .
H9A H 0.1065(2) 1.1008(7) 0.2311(3) 0.055 Uiso 1 calc R
C10 C 0.0637(2) 1.1376(7) 0.2374(3) 0.044(2) Uiso 1 d .
H10A H 0.0573(2) 1.0930(7) 0.2141(3) 0.053 Uiso 1 calc R
C11 C 0.0009(2) 0.9874(5) 0.2225(3) 0.025(2) Uiso 1 d .
C12 C 0.0008(2) 0.9028(7) 0.1932(3) 0.041(2) Uiso 1 d .
H12A H 0.0001(2) 0.8442(7) 0.2085(3) 0.049 Uiso 1 calc R
C13 C 0.0017(2) 0.9154(8) 0.1396(4) 0.065(3) Uiso 1 d .
H13A H -0.0003(2) 0.8634(8) 0.1185(4) 0.078 Uiso 1 calc R
C14 C 0.0052(2) 0.9986(6) 0.1177(4) 0.042(2) Uiso 1 d .
H14A H 0.0069(2) 1.0041(6) 0.0821(4) 0.051 Uiso 1 calc R
C15 C 0.0062(2) 1.0765(6) 0.1490(3) 0.039(2) Uiso 1 d .
H15A H 0.0091(2) 1.1348(6) 0.1343(3) 0.047 Uiso 1 calc R
C16 C 0.1913(2) 0.0721(6) 0.2698(3) 0.032(2) Uiso 1 d .
H16A H 0.1934(2) 0.0489(6) 0.3031(3) 0.038 Uiso 1 calc R
C17 C 0.1682(2) 0.0419(6) 0.2402(3) 0.041(2) Uiso 1 d .
H17A H 0.1553(2) -0.0008(6) 0.2537(3) 0.049 Uiso 1 calc R
C18 C 0.1649(2) 0.0743(6) 0.1931(3) 0.044(2) Uiso 1 d .
H18A H 0.1492(2) 0.0553(6) 0.1735(3) 0.053 Uiso 1 calc R
C19 C 0.1840(2) 0.1349(6) 0.1729(3) 0.033(2) Uiso 1 d .
H19A H 0.1820(2) 0.1563(6) 0.1392(3) 0.040 Uiso 1 calc R
C20 C 0.2061(2) 0.1635(5) 0.2030(3) 0.024(2) Uiso 1 d .
C21 C 0.2269(2) 0.2360(6) 0.1862(3) 0.033(2) Uiso 1 d .
C22 C 0.2328(2) 0.2536(6) 0.1344(3) 0.040(2) Uiso 1 d .
H22A H 0.2221(2) 0.2250(6) 0.1086(3) 0.047 Uiso 1 calc R
C23 C 0.2536(2) 0.3104(6) 0.1222(4) 0.042(2) Uiso 1 d .
H23A H 0.2573(2) 0.3203(6) 0.0875(4) 0.051 Uiso 1 calc R
C24 C 0.2698(2) 0.3553(6) 0.1570(3) 0.038(2) Uiso 1 d .
H24A H 0.2834(2) 0.3991(6) 0.1473(3) 0.046 Uiso 1 calc R
C25 C 0.2649(2) 0.3316(5) 0.2103(3) 0.024(2) Uiso 1 d .
H25A H 0.2765(2) 0.3573(5) 0.2358(3) 0.029 Uiso 1 calc R
C26 C 0.2866(2) 0.1068(6) 0.2263(3) 0.034(2) Uiso 1 d .
H26A H 0.2794(2) 0.1435(6) 0.1998(3) 0.041 Uiso 1 calc R
C27 C 0.3090(2) 0.0498(6) 0.2170(4) 0.044(2) Uiso 1 d .
H27A H 0.3187(2) 0.0539(6) 0.1858(4) 0.053 Uiso 1 calc R
C28 C 0.3183(2) -0.0190(8) 0.2561(4) 0.057(3) Uiso 1 d .
H28A H 0.3322(2) -0.0639(8) 0.2494(4) 0.069 Uiso 1 calc R
C29 C 0.3049(2) -0.0118(7) 0.3027(4) 0.053(3) Uiso 1 d .
H29A H 0.3100(2) -0.0507(7) 0.3300(4) 0.064 Uiso 1 calc R
C30 C 0.2831(2) 0.0567(5) 0.3085(3) 0.028(2) Uiso 1 d .
C31 C 0.26746(15) 0.0599(5) 0.3606(3) 0.019(2) Uiso 1 d .
C32 C 0.2748(2) 0.0136(6) 0.4043(3) 0.042(2) Uiso 1 d .
H32A H 0.2907(2) -0.0255(6) 0.4051(3) 0.051 Uiso 1 calc R
C33 C 0.2586(2) 0.0257(7) 0.4461(4) 0.045(2) Uiso 1 d .
H33A H 0.2650(2) -0.0009(7) 0.4768(4) 0.054 Uiso 1 calc R
C34 C 0.2345(2) 0.0719(5) 0.4476(3) 0.029(2) Uiso 1 d .
H34A H 0.2223(2) 0.0700(5) 0.4759(3) 0.035 Uiso 1 calc R
C35 C 0.2284(2) 0.1251(6) 0.4029(3) 0.042(2) Uiso 1 d .
H35A H 0.2133(2) 0.1673(6) 0.4036(3) 0.050 Uiso 1 calc R
C36 C 0.2987(2) 0.2917(7) 0.3306(4) 0.047(2) Uiso 1 d .
H36A H 0.3079(2) 0.2509(7) 0.3083(4) 0.056 Uiso 1 calc R
C37 C 0.3156(2) 0.3503(7) 0.3626(4) 0.051(3) Uiso 1 d .
H37A H 0.3354(2) 0.3448(7) 0.3626(4) 0.061 Uiso 1 calc R
C38 C 0.3026(2) 0.4157(8) 0.3937(4) 0.058(3) Uiso 1 d .
H38A H 0.3134(2) 0.4581(8) 0.4125(4) 0.070 Uiso 1 calc R
C39 C 0.2731(2) 0.4172(7) 0.3966(4) 0.046(2) Uiso 1 d .
H39A H 0.2638(2) 0.4595(7) 0.4179(4) 0.056 Uiso 1 calc R
C40 C 0.2573(2) 0.3534(6) 0.3664(3) 0.035(2) Uiso 1 d .
C41 C 0.2257(2) 0.3496(7) 0.3641(4) 0.053(3) Uiso 1 d .
C42 C 0.2087(2) 0.3955(7) 0.3988(4) 0.051(3) Uiso 1 d .
H42A H 0.2171(2) 0.4294(7) 0.4253(4) 0.061 Uiso 1 calc R
C43 C 0.1798(2) 0.3924(8) 0.3953(4) 0.062(3) Uiso 1 d .
H43A H 0.1686(2) 0.4294(8) 0.4167(4) 0.075 Uiso 1 calc R
C44 C 0.1673(3) 0.3345(8) 0.3602(4) 0.068(3) Uiso 1 d .
H44A H 0.1476(3) 0.3275(8) 0.3568(4) 0.081 Uiso 1 calc R
C45 C 0.18653(14) 0.2879(5) 0.3306(3) 0.049(2) Uiso 1 d .
H45A H 0.17843(14) 0.2464(5) 0.3072(3) 0.058 Uiso 1 calc R
C46 C 0.08724(14) 0.5163(5) 0.6419(3) 0.051(3) Uiso 1 d R
H46A H 0.08852(14) 0.5501(5) 0.6113(3) 0.061 Uiso 1 d R
C47 C 0.0915(3) 0.5644(10) 0.6888(5) 0.085(4) Uiso 1 d .
H47A H 0.0967(3) 0.6269(10) 0.6905(5) 0.103 Uiso 1 calc R
C48 C 0.0874(3) 0.5134(12) 0.7294(6) 0.119(5) Uiso 1 d .
H48A H 0.0881(3) 0.5434(12) 0.7611(6) 0.143 Uiso 1 calc R
C49 C 0.0820(3) 0.4182(9) 0.7300(5) 0.076(3) Uiso 1 d .
H49A H 0.0799(3) 0.3846(9) 0.7604(5) 0.091 Uiso 1 calc R
C50 C 0.0800(2) 0.3751(7) 0.6799(4) 0.055(3) Uiso 1 d .
C51 C 0.0783(2) 0.2710(6) 0.6723(3) 0.039(2) Uiso 1 d .
C52 C 0.0808(3) 0.2071(8) 0.7086(5) 0.077(4) Uiso 1 d .
H52A H 0.0836(3) 0.2259(8) 0.7426(5) 0.092 Uiso 1 calc R
C53 C 0.0792(2) 0.1168(7) 0.6979(4) 0.050(3) Uiso 1 d .
H53A H 0.0815(2) 0.0736(7) 0.7244(4) 0.060 Uiso 1 calc R
C54 C 0.0743(2) 0.0855(6) 0.6482(3) 0.038(2) Uiso 1 d .
H54A H 0.0741(2) 0.0226(6) 0.6395(3) 0.046 Uiso 1 calc R
C55 C 0.0695(2) 0.1568(5) 0.6121(3) 0.025(2) Uiso 1 d .
H55A H 0.0644(2) 0.1400(5) 0.5787(3) 0.030 Uiso 1 calc R
C56 C 0.0378(2) 0.2489(7) 0.4932(4) 0.057(3) Uiso 1 d .
H56A H 0.0215(2) 0.2737(7) 0.5087(4) 0.069 Uiso 1 calc R
C57 C 0.0339(3) 0.1841(9) 0.4542(5) 0.084(4) Uiso 1 d .
H57A H 0.0159(3) 0.1610(9) 0.4460(5) 0.100 Uiso 1 calc R
C58 C 0.0559(2) 0.1578(8) 0.4302(4) 0.070(3) Uiso 1 d .
H58A H 0.0531(2) 0.1161(8) 0.4033(4) 0.084 Uiso 1 calc R
C59 C 0.0833(3) 0.1840(9) 0.4397(5) 0.075(4) Uiso 1 d .
H59A H 0.0986(3) 0.1652(9) 0.4195(5) 0.090 Uiso 1 calc R
C60 C 0.0864(2) 0.2432(7) 0.4838(4) 0.048(2) Uiso 1 d .
C61 C 0.1138(2) 0.2682(6) 0.5033(3) 0.040(2) Uiso 1 d .
C62 C 0.1393(2) 0.2439(7) 0.4837(4) 0.053(3) Uiso 1 d .
H62A H 0.1399(2) 0.2067(7) 0.4544(4) 0.064 Uiso 1 calc R
C63 C 0.1642(3) 0.2723(10) 0.5057(5) 0.092(4) Uiso 1 d .
H63A H 0.1814(3) 0.2528(10) 0.4916(5) 0.111 Uiso 1 calc R
C64 C 0.1645(2) 0.3291(8) 0.5483(4) 0.065(3) Uiso 1 d .
H64A H 0.1814(2) 0.3475(8) 0.5645(4) 0.078 Uiso 1 calc R
C65 C 0.1363(2) 0.3582(8) 0.5661(4) 0.065(3) Uiso 1 d .
H65A H 0.1352(2) 0.3999(8) 0.5935(4) 0.078 Uiso 1 calc R
O1W O 0.02839(11) 0.3929(4) 0.5818(2) 0.044(2) Uani 1 d .
O2W O 0.0000 1.5000 0.5000 0.1541(11) Uani 1 d SU
Ni1 Ni 0.0000 1.18238(11) 0.2500 0.0350(5) Uani 1 d S
Ni2 Ni 0.24187(2) 0.20303(7) 0.29345(4) 0.0278(3) Uani 1 d .
Ni3 Ni 0.07236(2) 0.35661(7) 0.57115(4) 0.0280(3) Uani 1 d .
N1 N 0.00483(10) 1.2844(5) 0.3072(3) 0.0634(10) Uani 1 d DU
N2 N 0.04475(13) 1.1912(5) 0.2580(2) 0.0285(10) Uani 1 d U
N3 N 0.00299(14) 1.0697(5) 0.2003(3) 0.0369(10) Uani 1 d U
N4 N 0.21035(14) 0.1321(5) 0.2528(2) 0.0327(10) Uani 1 d U
N5 N 0.24378(14) 0.2728(5) 0.2234(2) 0.0306(10) Uani 1 d U
N6 N 0.27456(14) 0.1115(5) 0.2727(2) 0.0296(10) Uani 1 d U
N7 N 0.24398(14) 0.1164(5) 0.3587(2) 0.0302(10) Uani 1 d U
N8 N 0.2698(2) 0.2927(5) 0.3314(3) 0.0446(10) Uani 1 d U
N9 N 0.21388(15) 0.2915(5) 0.3294(3) 0.0399(10) Uani 1 d U
N10 N 0.0815(2) 0.4271(5) 0.6388(3) 0.0435(10) Uani 1 d U
N11 N 0.07185(13) 0.2493(4) 0.6234(2) 0.0240(9) Uani 1 d U
N12 N 0.0640(2) 0.2789(5) 0.5105(3) 0.0408(10) Uani 1 d U
N13 N 0.1144(2) 0.3311(5) 0.5472(3) 0.0471(10) Uani 1 d U

loop_
_atom_type_symbol
_atom_type_description
_atom_type_scat_dispersion_real
_atom_type_scat_dispersion_imag
_atom_type_scat_source
C C 0.0033 0.0016 'International Tables Vol C Tables 4.2.6.8 and 6.1.1.4'
H H 0.0000 0.0000 'International Tables Vol C Tables 4.2.6.8 and 6.1.1.4'
N N 0.0061 0.0033 'International Tables Vol C Tables 4.2.6.8 and 6.1.1.4'
O O 0.0106 0.0060 'International Tables Vol C Tables 4.2.6.8 and 6.1.1.4'
P P 0.1023 0.0942 'International Tables Vol C Tables 4.2.6.8 and 6.1.1.4'
Ni Ni 0.3393 1.1124 'International Tables Vol C Tables 4.2.6.8 and 6.1.1.4'
W W -0.8490 6.8722 'International Tables Vol C Tables 4.2.6.8 and 6.1.1.4'

loop_
_geom_angle_atom_site_label_1
_geom_angle_atom_site_label_2
_geom_angle_atom_site_label_3
_geom_angle
_geom_angle_site_symmetry_1
_geom_angle_site_symmetry_3
O6 W1 O38 102.2(2) . .
O6 W1 O35 102.9(2) . .
O38 W1 O35 86.3(2) . .
O6 W1 O7 100.5(2) . .
O38 W1 O7 88.0(2) . .
O35 W1 O7 156.6(2) . .
O6 W1 O40 101.1(2) . .
O38 W1 O40 156.7(2) . .
O35 W1 O40 89.6(2) . .
O7 W1 O40 86.7(2) . .
O6 W1 O11 171.1(2) . .
O38 W1 O11 85.0(2) . .
O35 W1 O11 82.7(2) . .
O7 W1 O11 74.2(2) . .
O40 W1 O11 71.8(2) . .
O12 W2 O19 101.8(2) . .
O12 W2 O27 99.7(2) . .
O19 W2 O27 85.4(2) . .
O12 W2 O30 101.6(2) . .
O19 W2 O30 90.3(2) . .
O27 W2 O30 158.6(2) . .
O12 W2 O15 102.2(2) . .
O19 W2 O15 156.1(2) . .
O27 W2 O15 90.0(2) . .
O30 W2 O15 85.5(2) . .
O12 W2 O14 171.6(2) . .
O19 W2 O14 85.4(2) . .
O27 W2 O14 85.2(2) . .
O30 W2 O14 73.6(2) . .
O15 W2 O14 70.8(2) . .
O23 W3 O31 102.2(2) . .
O23 W3 O9 101.9(2) . .
O31 W3 O9 87.3(2) . .
O23 W3 O8 102.3(3) . .
O31 W3 O8 87.5(2) . .
O9 W3 O8 155.8(2) . .
O23 W3 O7 101.8(2) . .
O31 W3 O7 155.9(2) . .
O9 W3 O7 86.5(2) . .
O8 W3 O7 88.8(2) . .
O23 W3 O11 172.2(2) . .
O31 W3 O11 82.5(2) . .
O9 W3 O11 84.4(2) . .
O8 W3 O11 71.5(2) . .
O7 W3 O11 73.8(2) . .
O33 W4 O15 99.2(3) . .
O33 W4 O2 101.6(2) . .
O15 W4 O2 87.2(2) . .
O33 W4 O39 100.7(2) . .
O15 W4 O39 87.5(2) . .
O2 W4 O39 157.6(2) . .
O33 W4 O4 104.4(3) . .
O15 W4 O4 156.4(2) . .
O2 W4 O4 87.4(2) . .
O39 W4 O4 88.8(2) . .
O33 W4 O14 170.7(2) . .
O15 W4 O14 72.4(2) . .
O2 W4 O14 74.5(2) . .
O39 W4 O14 83.2(2) . .
O4 W4 O14 84.1(2) . .
O32 W5 O26 102.5(2) . .
O32 W5 O13 101.9(2) . .
O26 W5 O13 89.5(2) . .
O32 W5 O35 102.0(2) . .
O26 W5 O35 155.1(2) . .
O13 W5 O35 89.3(2) . .
O32 W5 O34 103.4(2) . .
O26 W5 O34 88.7(2) . .
O13 W5 O34 154.4(2) . .
O35 W5 O34 81.7(2) . .
O32 W5 O16 172.9(2) . .
O26 W5 O16 72.6(2) . .
O13 W5 O16 73.3(2) . .
O35 W5 O16 83.3(2) . .
O34 W5 O16 81.9(2) . .
O25 W6 O34 103.3(2) . .
O25 W6 O5 101.5(2) . .
O34 W6 O5 154.9(2) . .
O25 W6 O18 100.8(2) . .
O34 W6 O18 91.8(2) . .
O5 W6 O18 87.4(2) . .
O25 W6 O38 102.7(2) . .
O34 W6 O38 83.3(2) . .
O5 W6 O38 87.5(2) . .
O18 W6 O38 156.5(2) . .
O25 W6 O10 171.4(2) . .
O34 W6 O10 83.3(2) . .
O5 W6 O10 72.4(2) . .
O18 W6 O10 73.2(2) . .
O38 W6 O10 83.4(2) . .
O21 W7 O13 100.7(2) . .
O21 W7 O22 101.9(2) . .
O13 W7 O22 87.2(2) . .
O21 W7 O27 101.0(2) . .
O13 W7 O27 158.3(2) . .
O22 W7 O27 88.8(2) . .
O21 W7 O36 101.5(2) . .
O13 W7 O36 90.1(2) . .
O22 W7 O36 156.6(2) . .
O27 W7 O36 85.1(2) . .
O21 W7 O16 169.9(2) . .
O13 W7 O16 72.3(2) . .
O22 W7 O16 71.0(2) . .
O27 W7 O16 86.2(2) . .
O36 W7 O16 86.0(2) . .
O28 W8 O8 98.7(2) . .
O28 W8 O36 101.8(3) . .
O8 W8 O36 159.3(2) . .
O28 W8 O40 101.4(2) . .
O8 W8 O40 87.5(2) . .
O36 W8 O40 91.2(2) . .
O28 W8 O19 100.7(2) . .
O8 W8 O19 89.7(2) . .
O36 W8 O19 83.8(2) . .
O40 W8 O19 157.8(2) . .
O28 W8 O11 171.5(2) . .
O8 W8 O11 74.0(2) . .
O36 W8 O11 85.8(2) . .
O40 W8 O11 74.2(2) . .
O19 W8 O11 83.9(2) . .
O20 W9 O31 100.7(2) . .
O20 W9 O30 103.2(3) . .
O31 W9 O30 88.7(2) . .
O20 W9 O2 101.7(2) . .
O31 W9 O2 157.6(2) . .
O30 W9 O2 87.3(2) . .
O20 W9 O37 99.6(3) . .
O31 W9 O37 86.3(2) . .
O30 W9 O37 157.2(2) . .
O2 W9 O37 88.9(2) . .
O20 W9 O14 173.1(2) . .
O31 W9 O14 85.2(2) . .
O30 W9 O14 73.2(2) . .
O2 W9 O14 72.5(2) . .
O37 W9 O14 84.2(2) . .
O1 W10 O3 103.3(3) . .
O1 W10 O22 103.7(2) . .
O3 W10 O22 152.9(2) . .
O1 W10 O26 102.2(2) . .
O3 W10 O26 89.2(2) . .
O22 W10 O26 87.6(2) . .
O1 W10 O39 100.8(2) . .
O3 W10 O39 86.8(2) . .
O22 W10 O39 85.7(2) . .
O26 W10 O39 157.0(2) . .
O1 W10 O16 173.2(2) . .
O3 W10 O16 80.9(2) . .
O22 W10 O16 72.4(2) . .
O26 W10 O16 72.3(2) . .
O39 W10 O16 84.6(2) . .
O17 W11 O37 102.1(2) . .
O17 W11 O24 99.2(2) . .
O37 W11 O24 86.4(2) . .
O17 W11 O9 103.2(2) . .
O37 W11 O9 86.7(2) . .
O24 W11 O9 157.4(2) . .
O17 W11 O5 102.7(2) . .
O37 W11 O5 155.1(2) . .
O24 W11 O5 87.2(2) . .
O9 W11 O5 90.1(2) . .
O17 W11 O10 170.6(2) . .
O37 W11 O10 82.8(2) . .
O24 W11 O10 72.9(2) . .
O9 W11 O10 84.9(2) . .
O5 W11 O10 72.3(2) . .
O29 W12 O3 105.0(2) . .
O29 W12 O18 101.1(2) . .
O3 W12 O18 88.9(2) . .
O29 W12 O4 100.8(2) . .
O3 W12 O4 83.7(2) . .
O18 W12 O4 158.0(2) . .
O29 W12 O24 102.2(2) . .
O3 W12 O24 152.7(2) . .
O18 W12 O24 89.0(2) . .
O4 W12 O24 88.2(2) . .
O29 W12 O10 172.8(2) . .
O3 W12 O10 80.7(2) . .
O18 W12 O10 74.3(2) . .
O4 W12 O10 84.1(2) . .
O24 W12 O10 72.5(2) . .
O11 P O16 108.8(3) . .
O11 P O14 109.5(3) . .
O16 P O14 107.4(3) . .
O11 P O10 111.1(3) . .
O16 P O10 109.7(3) . .
O14 P O10 110.2(3) . .
W4 O2 W9 123.7(3) . .
W12 O3 W10 157.7(3) . .
W4 O4 W12 150.6(3) . .
W6 O5 W11 125.3(3) . .
W1 O7 W3 124.1(2) . .
W8 O8 W3 125.8(3) . .
W11 O9 W3 150.3(3) . .
P O10 W12 125.5(3) . .
P O10 W11 125.9(3) . .
W12 O10 W11 90.1(2) . .
P O10 W6 125.2(3) . .
W12 O10 W6 88.8(2) . .
W11 O10 W6 90.0(2) . .
P O11 W8 129.0(3) . .
P O11 W3 125.5(3) . .
W8 O11 W3 88.5(2) . .
P O11 W1 124.2(3) . .
W8 O11 W1 89.4(2) . .
W3 O11 W1 87.81(15) . .
W5 O13 W7 125.7(2) . .
P O14 W4 127.5(3) . .
P O14 W2 126.5(3) . .
W4 O14 W2 90.6(2) . .
P O14 W9 122.4(3) . .
W4 O14 W9 89.3(2) . .
W2 O14 W9 89.1(2) . .
W4 O15 W2 126.2(3) . .
P O16 W10 125.4(3) . .
P O16 W5 126.5(3) . .
W10 O16 W5 89.3(2) . .
P O16 W7 125.3(3) . .
W10 O16 W7 90.0(2) . .
W5 O16 W7 88.7(2) . .
W12 O18 W6 123.7(3) . .
W2 O19 W8 152.2(3) . .
W10 O22 W7 126.5(3) . .
W11 O24 W12 124.3(3) . .
W5 O26 W10 125.5(3) . .
W2 O27 W7 148.2(3) . .
W12 O29 Ni3 160.7(3) . .
W2 O30 W9 124.0(3) . .
W3 O31 W9 150.3(3) . .
W6 O34 W5 157.3(3) . .
W1 O35 W5 153.2(3) . .
W8 O36 W7 150.0(3) . .
W11 O37 W9 151.2(3) . .
W1 O38 W6 150.1(3) . .
W4 O39 W10 146.3(3) . .
W8 O40 W1 124.6(3) . .
N1 C1 C2 124.1(7) . .
C1 C2 C3 114.6(8) . .
C2 C3 C4 120.7(9) . .
C5 C4 C3 121.2(7) . .
N1 C5 C4 116.9(6) . .
N1 C5 C6 116.0(6) . .
C4 C5 C6 127.0(6) . .
N2 C6 C5 116.8(7) . .
N2 C6 C7 123.5(8) . .
C5 C6 C7 119.2(8) . .
C8 C7 C6 114.6(9) . .
C9 C8 C7 121.7(10) . .
C8 C9 C10 117.0(9) . .
N2 C10 C9 125.5(8) . .
N3 C11 C11 116.2(4) . 2
N3 C11 C12 121.8(7) . .
C11 C11 C12 122.0(5) 2 .
C13 C12 C11 114.7(8) . .
C14 C13 C12 122.9(10) . .
C13 C14 C15 118.4(9) . .
N3 C15 C14 121.4(8) . .
N4 C16 C17 122.9(8) . .
C18 C17 C16 119.5(8) . .
C17 C18 C19 120.6(9) . .
C18 C19 C20 118.3(8) . .
C19 C20 N4 123.0(7) . .
C19 C20 C21 122.6(7) . .
N4 C20 C21 114.3(6) . .
N5 C21 C22 119.9(7) . .
N5 C21 C20 116.2(7) . .
C22 C21 C20 122.8(7) . .
C23 C22 C21 119.8(8) . .
C22 C23 C24 123.7(9) . .
C23 C24 C25 116.1(8) . .
N5 C25 C24 120.6(7) . .
N6 C26 C27 121.6(8) . .
C26 C27 C28 120.4(8) . .
C29 C28 C27 115.0(9) . .
C28 C29 C30 118.4(9) . .
N6 C30 C29 124.5(7) . .
N6 C30 C31 118.2(7) . .
C29 C30 C31 117.1(7) . .
C32 C31 N7 121.5(7) . .
C32 C31 C30 126.8(7) . .
N7 C31 C30 111.8(6) . .
C33 C32 C31 118.0(8) . .
C34 C33 C32 125.6(9) . .
C33 C34 C35 114.8(8) . .
N7 C35 C34 122.0(8) . .
N8 C36 C37 122.7(9) . .
C38 C37 C36 119.8(9) . .
C39 C38 C37 119.0(9) . .
C38 C39 C40 118.8(9) . .
N8 C40 C39 123.3(8) . .
N8 C40 C41 111.9(7) . .
C39 C40 C41 124.6(8) . .
N9 C41 C42 119.8(9) . .
N9 C41 C40 117.3(8) . .
C42 C41 C40 122.6(9) . .
C43 C42 C41 121.5(9) . .
C42 C43 C44 119.2(10) . .
C45 C44 C43 113.2(10) . .
N9 C45 C44 131.0(8) . .
N10 C46 C47 123.9(8) . .
C48 C47 C46 113.8(13) . .
C47 C48 C49 126.2(15) . .
C48 C49 C50 115.1(12) . .
N10 C50 C49 119.2(10) . .
N10 C50 C51 117.6(8) . .
C49 C50 C51 123.0(9) . .
C52 C51 N11 122.3(9) . .
C52 C51 C50 126.2(9) . .
N11 C51 C50 111.4(7) . .
C51 C52 C53 121.6(11) . .
C52 C53 C54 121.3(10) . .
C53 C54 C55 114.3(8) . .
N11 C55 C54 123.6(7) . .
N12 C56 C57 124.2(10) . .
C58 C57 C56 117.1(12) . .
C57 C58 C59 126.8(12) . .
C58 C59 C60 113.9(10) . .
N12 C60 C61 114.9(8) . .
N12 C60 C59 123.5(9) . .
C61 C60 C59 121.6(9) . .
C62 C61 C60 126.9(9) . .
C62 C61 N13 116.3(8) . .
C60 C61 N13 116.7(8) . .
C61 C62 C63 121.6(10) . .
C62 C63 C64 121.7(12) . .
C63 C64 C65 114.6(11) . .
N13 C65 C64 123.3(10) . .
N3 Ni1 N3 77.5(4) . 2
N3 Ni1 N1 167.9(2) . .
N3 Ni1 N1 96.4(3) 2 .
N3 Ni1 N1 96.4(3) . 2
N3 Ni1 N1 167.9(2) 2 2
N1 Ni1 N1 91.5(4) . 2
N3 Ni1 N2 93.2(3) . 2
N3 Ni1 N2 92.2(3) 2 2
N1 Ni1 N2 97.6(2) . 2
N1 Ni1 N2 77.5(2) 2 2
N3 Ni1 N2 92.2(3) . .
N3 Ni1 N2 93.2(3) 2 .
N1 Ni1 N2 77.5(2) . .
N1 Ni1 N2 97.6(2) 2 .
N2 Ni1 N2 173.1(4) 2 .
N9 Ni2 N4 94.6(3) . .
N9 Ni2 N8 78.6(3) . .
N4 Ni2 N8 171.0(3) . .
N9 Ni2 N5 97.5(3) . .
N4 Ni2 N5 79.9(3) . .
N8 Ni2 N5 95.0(3) . .
N9 Ni2 N6 167.5(3) . .
N4 Ni2 N6 94.6(3) . .
N8 Ni2 N6 93.0(3) . .
N5 Ni2 N6 92.5(3) . .
N9 Ni2 N7 91.6(3) . .
N4 Ni2 N7 98.6(3) . .
N8 Ni2 N7 87.5(3) . .
N5 Ni2 N7 170.9(3) . .
N6 Ni2 N7 78.7(2) . .
N12 Ni3 O29 91.6(2) . .
N12 Ni3 N11 95.8(3) . .
O29 Ni3 N11 172.5(2) . .
N12 Ni3 N10 174.7(3) . .
O29 Ni3 N10 93.6(2) . .
N11 Ni3 N10 79.0(3) . .
N12 Ni3 N13 81.3(3) . .
O29 Ni3 N13 88.0(3) . .
N11 Ni3 N13 94.5(3) . .
N10 Ni3 N13 98.3(3) . .
N12 Ni3 O1W 93.0(3) . .
O29 Ni3 O1W 83.5(2) . .
N11 Ni3 O1W 94.8(2) . .
N10 Ni3 O1W 88.2(3) . .
N13 Ni3 O1W 169.6(3) . .
C1 N1 C5 119.2(6) . .
C1 N1 Ni1 125.3(4) . .
C5 N1 Ni1 113.7(5) . .
C10 N2 C6 116.8(7) . .
C10 N2 Ni1 127.4(6) . .
C6 N2 Ni1 115.4(5) . .
C11 N3 C15 120.4(7) . .
C11 N3 Ni1 115.0(5) . .
C15 N3 Ni1 124.6(6) . .
C16 N4 C20 115.6(7) . .
C16 N4 Ni2 129.1(5) . .
C20 N4 Ni2 114.4(5) . .
C25 N5 C21 119.5(7) . .
C25 N5 Ni2 123.9(5) . .
C21 N5 Ni2 114.2(5) . .
C30 N6 C26 119.6(7) . .
C30 N6 Ni2 115.1(5) . .
C26 N6 Ni2 125.3(5) . .
C31 N7 C35 117.2(7) . .
C31 N7 Ni2 114.5(5) . .
C35 N7 Ni2 126.7(6) . .
C36 N8 C40 116.0(7) . .
C36 N8 Ni2 127.8(6) . .
C40 N8 Ni2 115.7(6) . .
C45 N9 C41 114.7(7) . .
C45 N9 Ni2 128.7(6) . .
C41 N9 Ni2 115.2(6) . .
C50 N10 C46 121.4(8) . .
C50 N10 Ni3 113.7(6) . .
C46 N10 Ni3 124.8(6) . .
C51 N11 C55 116.6(7) . .
C51 N11 Ni3 116.7(5) . .
C55 N11 Ni3 126.1(5) . .
C60 N12 C56 114.0(8) . .
C60 N12 Ni3 117.9(6) . .
C56 N12 Ni3 127.9(6) . .
C65 N13 C61 122.5(9) . .
C65 N13 Ni3 128.5(7) . .
C61 N13 Ni3 109.0(5) . .

loop_
_geom_bond_atom_site_label_1
_geom_bond_atom_site_label_2
_geom_bond_distance
_geom_bond_site_symmetry_2
W1 O6 1.721(5) .
W1 O38 1.871(5) .
W1 O35 1.879(5) .
W1 O7 1.915(5) .
W1 O40 1.967(5) .
W1 O11 2.467(5) .
W2 O12 1.691(5) .
W2 O19 1.879(5) .
W2 O27 1.907(5) .
W2 O30 1.926(5) .
W2 O15 1.930(5) .
W2 O14 2.421(5) .
W3 O23 1.695(5) .
W3 O31 1.896(4) .
W3 O9 1.909(5) .
W3 O8 1.945(5) .
W3 O7 1.952(5) .
W3 O11 2.459(5) .
W4 O33 1.697(5) .
W4 O15 1.895(5) .
W4 O2 1.897(5) .
W4 O39 1.897(5) .
W4 O4 1.912(5) .
W4 O14 2.378(5) .
W5 O32 1.698(5) .
W5 O26 1.877(5) .
W5 O13 1.904(5) .
W5 O35 1.909(5) .
W5 O34 1.917(6) .
W5 O16 2.420(5) .
W6 O25 1.727(5) .
W6 O34 1.860(6) .
W6 O5 1.897(5) .
W6 O18 1.928(5) .
W6 O38 1.951(5) .
W6 O10 2.415(5) .
W7 O21 1.683(5) .
W7 O13 1.922(5) .
W7 O22 1.926(5) .
W7 O27 1.931(5) .
W7 O36 1.943(5) .
W7 O16 2.450(5) .
W8 O28 1.679(6) .
W8 O8 1.868(5) .
W8 O36 1.878(5) .
W8 O40 1.903(5) .
W8 O19 1.925(5) .
W8 O11 2.405(5) .
W9 O20 1.700(6) .
W9 O31 1.911(4) .
W9 O30 1.931(5) .
W9 O2 1.937(5) .
W9 O37 1.957(5) .
W9 O14 2.434(5) .
W10 O1 1.677(5) .
W10 O3 1.890(5) .
W10 O22 1.911(5) .
W10 O26 1.931(5) .
W10 O39 1.947(5) .
W10 O16 2.397(5) .
W11 O17 1.694(5) .
W11 O37 1.866(5) .
W11 O24 1.903(5) .
W11 O9 1.905(5) .
W11 O5 1.934(5) .
W11 O10 2.398(5) .
W12 O29 1.780(4) .
W12 O3 1.861(5) .
W12 O18 1.889(5) .
W12 O4 1.932(5) .
W12 O24 1.934(5) .
W12 O10 2.394(5) .
P O11 1.509(5) .
P O16 1.534(5) .
P O14 1.557(5) .
P O10 1.565(5) .
O29 Ni3 2.010(4) .
C1 N1 1.384(8) .
C1 C2 1.386(10) .
C2 C3 1.389(8) .
C3 C4 1.397(10) .
C4 C5 1.388(9) .
C5 N1 1.385(7) .
C5 C6 1.420(11) .
C6 N2 1.325(11) .
C6 C7 1.452(13) .
C7 C8 1.41(2) .
C8 C9 1.317(14) .
C9 C10 1.432(13) .
C10 N2 1.290(11) .
C11 N3 1.317(10) .
C11 C11 1.429(14) 2
C11 C12 1.431(12) .
C12 C13 1.403(14) .
C13 C14 1.331(14) .
C14 C15 1.383(13) .
C15 N3 1.344(11) .
C16 N4 1.315(10) .
C16 C17 1.392(12) .
C17 C18 1.317(12) .
C18 C19 1.353(12) .
C19 C20 1.361(11) .
C20 N4 1.382(10) .
C20 C21 1.488(11) .
C21 N5 1.353(10) .
C21 C22 1.397(12) .
C22 C23 1.305(12) .
C23 C24 1.343(12) .
C24 C25 1.442(11) .
C25 N5 1.345(10) .
C26 N6 1.331(10) .
C26 C27 1.353(12) .
C27 C28 1.478(14) .
C28 C29 1.369(14) .
C29 C30 1.427(13) .
C30 N6 1.280(10) .
C30 C31 1.538(10) .
C31 C32 1.358(11) .
C31 N7 1.365(9) .
C32 C33 1.340(12) .
C33 C34 1.308(12) .
C34 C35 1.417(12) .
C35 N7 1.367(11) .
C36 N8 1.355(12) .
C36 C37 1.419(13) .
C37 C38 1.381(14) .
C38 C39 1.380(14) .
C39 C40 1.412(13) .
C40 N8 1.388(11) .
C40 C41 1.479(13) .
C41 N9 1.343(12) .
C41 C42 1.373(14) .
C42 C43 1.352(14) .
C43 C44 1.36(2) .
C44 C45 1.358(13) .
C45 N9 1.280(10) .
C46 N10 1.309(10) .
C46 C47 1.414(14) .
C47 C48 1.30(2) .
C48 C49 1.39(2) .
C49 C50 1.44(2) .
C50 N10 1.303(12) .
C50 C51 1.508(14) .
C51 C52 1.319(15) .
C51 N11 1.340(10) .
C52 C53 1.33(2) .
C53 C54 1.384(13) .
C54 C55 1.405(11) .
C55 N11 1.362(10) .
C56 N12 1.373(13) .
C56 C57 1.39(2) .
C57 C58 1.26(2) .
C58 C59 1.35(2) .
C59 C60 1.43(2) .
C60 N12 1.361(12) .
C60 C61 1.421(13) .
C61 C62 1.343(13) .
C61 N13 1.455(12) .
C62 C63 1.36(2) .
C63 C64 1.37(2) .
C64 C65 1.46(2) .
C65 N13 1.196(13) .
O1W Ni3 2.140(5) .
Ni1 N3 2.072(7) .
Ni1 N3 2.072(7) 2
Ni1 N1 2.096(7) .
Ni1 N1 2.096(7) 2
Ni1 N2 2.106(6) 2
Ni1 N2 2.106(6) .
Ni2 N9 2.050(7) .
Ni2 N4 2.075(7) .
Ni2 N8 2.076(8) .
Ni2 N5 2.077(6) .
Ni2 N6 2.087(6) .
Ni2 N7 2.102(6) .
Ni3 N12 1.966(7) .
Ni3 N11 2.051(6) .
Ni3 N10 2.069(7) .
Ni3 N13 2.097(8) .
